data_7235873
loop_
_publ_author_name
'Liu, Yanqiu'
'Kong, Ming'
'Zhang, Qiong'
'Zhang, Zhiwen'
'Zhou, Hongping'
'Zhang, Shengyi'
'Li, Shengli'
'Wu, Jieying'
'Tian, Yupeng'

_publ_section_title
;
 A series of triphenylamine-based two-photon absorbing materials with AIE
 property for biological imaging
;
_journal_issue 33
_journal_name_full 'J. Mater. Chem. B'
_journal_page_first 5430
_journal_paper_doi 10.1039/C4TB00464G
_journal_volume 2
_journal_year 2014
_chemical_formula_sum 'C30 H28 N2 O4'
_chemical_formula_weight 480.54
_space_group_IT_number 14
_space_group_name_Hall '-P 2ybc'
_space_group_name_H-M_alt 'P 1 21/c 1'
_atom_sites_solution_hydrogens geom
_atom_sites_solution_primary direct
_atom_sites_solution_secondary difmap
_audit_creation_method SHELXL-97
_cell_angle_alpha 90.000(5)
_cell_angle_beta 114.636(5)
_cell_angle_gamma 90.000(5)
_cell_formula_units_Z 4
_cell_length_a 10.326(5)
_cell_length_b 22.629(5)
_cell_length_c 12.174(5)
_cell_measurement_temperature 291(2)
_cell_volume 2585.7(17)
_computing_structure_refinement 'SHELXL-97 (Sheldrick, 1997)'
_computing_structure_solution 'SHELXS-97 (Sheldrick, 1990)'
_diffrn_ambient_temperature 291(2)
_diffrn_measured_fraction_theta_full 0.996
_diffrn_measured_fraction_theta_max 0.996
_diffrn_radiation_monochromator graphite
_diffrn_radiation_source 'fine-focus sealed tube'
_diffrn_radiation_type MoK\a
_diffrn_radiation_wavelength 0.71069
_diffrn_reflns_av_R_equivalents 0.0484
_diffrn_reflns_av_sigmaI/netI 0.0501
_diffrn_reflns_limit_h_max 12
_diffrn_reflns_limit_h_min -12
_diffrn_reflns_limit_k_max 26
_diffrn_reflns_limit_k_min -26
_diffrn_reflns_limit_l_max 13
_diffrn_reflns_limit_l_min -14
_diffrn_reflns_number 18272
_diffrn_reflns_theta_full 25.00
_diffrn_reflns_theta_max 25.00
_diffrn_reflns_theta_min 1.80
_exptl_absorpt_coefficient_mu 0.082
_exptl_absorpt_correction_T_max 0.9805
_exptl_absorpt_correction_T_min 0.9773
_exptl_absorpt_correction_type none
_exptl_crystal_density_diffrn 1.234
_exptl_crystal_density_method 'not measured'
_exptl_crystal_F_000 1016
_exptl_crystal_size_max 0.28
_exptl_crystal_size_mid 0.25
_exptl_crystal_size_min 0.24
_refine_diff_density_max 0.360
_refine_diff_density_min -0.250
_refine_diff_density_rms 0.036
_refine_ls_extinction_method none
_refine_ls_goodness_of_fit_ref 1.072
_refine_ls_hydrogen_treatment mixed
_refine_ls_matrix_type full
_refine_ls_number_parameters 376
_refine_ls_number_reflns 4548
_refine_ls_number_restraints 201
_refine_ls_restrained_S_all 1.196
_refine_ls_R_factor_all 0.1583
_refine_ls_R_factor_gt 0.0688
_refine_ls_shift/su_max 0.001
_refine_ls_shift/su_mean 0.000
_refine_ls_structure_factor_coef Fsqd
_refine_ls_weighting_details 'calc w=1/[\s^2^(Fo^2^)+(0.1034P)^2^+0.1274P] where P=(Fo^2^+2Fc^2^)/3'
_refine_ls_weighting_scheme calc
_refine_ls_wR_factor_gt 0.1895
_refine_ls_wR_factor_ref 0.2322
_reflns_number_gt 1992
_reflns_number_total 4548
_reflns_threshold_expression >2sigma(I)
_cod_data_source_file c4tb00464g2.cif
_cod_data_source_block zhang
_cod_database_code 7235873

loop_
_symmetry_equiv_pos_as_xyz
'x, y, z'
'-x, y+1/2, -z+1/2'
'-x, -y, -z'
'x, -y-1/2, z-1/2'

loop_
_atom_site_label
_atom_site_type_symbol
_atom_site_fract_x
_atom_site_fract_y
_atom_site_fract_z
_atom_site_U_iso_or_equiv
_atom_site_adp_type
_atom_site_occupancy
_atom_site_symmetry_multiplicity
_atom_site_calc_flag
_atom_site_refinement_flags
_atom_site_disorder_assembly
_atom_site_disorder_group
N2 N 0.9554(3) 0.30443(14) 0.0924(3) 0.0744(9) Uani 1 1 d . . .
C6 C 1.0524(4) 0.25608(17) 0.1374(3) 0.0660(10) Uani 1 1 d . . .
C9 C 0.8649(4) 0.30500(18) -0.0345(4) 0.0668(10) Uani 1 1 d . . .
C15 C 0.9196(4) 0.33923(16) 0.1712(3) 0.0640(10) Uani 1 1 d . . .
C20 C 0.8482(5) 0.40660(17) 0.3325(4) 0.0740(11) Uani 1 1 d . . .
C12 C 0.6849(4) 0.3065(2) -0.2777(4) 0.0846(11) Uani 1 1 d U B .
C17 C 0.7884(4) 0.36667(17) 0.1341(4) 0.0766(11) Uani 1 1 d . . .
H17 H 0.7221 0.3628 0.0544 0.092 Uiso 1 1 calc R . .
C18 C 0.7549(5) 0.39951(18) 0.2133(4) 0.0842(12) Uani 1 1 d . . .
H18 H 0.6660 0.4176 0.1855 0.101 Uiso 1 1 calc R . .
C16 C 1.0163(4) 0.34670(17) 0.2899(4) 0.0715(10) Uani 1 1 d . . .
H16 H 1.1055 0.3291 0.3167 0.086 Uiso 1 1 calc R . .
C19 C 0.9820(4) 0.38017(17) 0.3697(4) 0.0765(11) Uani 1 1 d . . .
H19 H 1.0491 0.3851 0.4489 0.092 Uiso 1 1 calc R . .
O2 O 0.5929(3) 0.31218(17) -0.3991(3) 0.1156(10) Uani 1 1 d DU . .
C23 C 0.8420(5) 0.48508(19) 0.6137(4) 0.0831(12) Uani 1 1 d . . .
C5 C 1.1538(4) 0.24697(19) 0.0920(3) 0.0815(12) Uani 1 1 d . . .
H5 H 1.1613 0.2733 0.0364 0.098 Uiso 1 1 calc R . .
C13 C 0.7530(4) 0.3567(2) -0.2233(4) 0.0827(12) Uani 1 1 d D . .
H13 H 0.7383 0.3916 -0.2674 0.099 Uiso 1 1 calc R B .
C14 C 0.8440(4) 0.35587(19) -0.1023(4) 0.0808(12) Uani 1 1 d . B .
H14 H 0.8922 0.3902 -0.0657 0.097 Uiso 1 1 calc R . .
C4 C 1.2439(4) 0.1984(2) 0.1298(4) 0.0934(14) Uani 1 1 d . A .
H4 H 1.3102 0.1919 0.0978 0.112 Uiso 1 1 calc R . .
C27 C 0.7718(6) 0.5454(2) 0.7786(5) 0.0903(13) Uani 1 1 d . . .
C8 C 1.1403(5) 0.16956(19) 0.2606(4) 0.0924(13) Uani 1 1 d . A .
H8 H 1.1372 0.1441 0.3195 0.111 Uiso 1 1 calc R . .
C21 C 0.8073(5) 0.44067(19) 0.4154(4) 0.0868(12) Uani 1 1 d . . .
H21 H 0.7164 0.4570 0.3826 0.104 Uiso 1 1 calc R . .
C28 C 0.9014(6) 0.5181(2) 0.8152(4) 0.0947(14) Uani 1 1 d . . .
H28 H 0.9661 0.5195 0.8958 0.114 Uiso 1 1 calc R . .
C22 C 0.8825(5) 0.45057(19) 0.5277(4) 0.0900(13) Uani 1 1 d . . .
H22 H 0.9735 0.4343 0.5600 0.108 Uiso 1 1 calc R . .
C7 C 1.0461(4) 0.21730(19) 0.2209(4) 0.0827(12) Uani 1 1 d . . .
H7 H 0.9784 0.2227 0.2518 0.099 Uiso 1 1 calc R . .
C11 C 0.7064(4) 0.2547(2) -0.2148(4) 0.0859(12) Uani 1 1 d . . .
H11 H 0.6615 0.2201 -0.2532 0.103 Uiso 1 1 calc R B .
N1 N 0.7381(6) 0.5761(2) 0.8698(5) 0.1168(16) Uani 1 1 d . . .
C3 C 1.2361(5) 0.1605(2) 0.2129(4) 0.0920(13) Uani 1 1 d D . .
C10 C 0.7962(4) 0.25466(19) -0.0927(4) 0.0796(12) Uani 1 1 d . B .
H10 H 0.8103 0.2197 -0.0491 0.096 Uiso 1 1 calc R . .
C24 C 0.9353(5) 0.4886(2) 0.7318(5) 0.0933(13) Uani 1 1 d . . .
H24 H 1.0240 0.4706 0.7569 0.112 Uiso 1 1 calc R . .
C25 C 0.7124(5) 0.5139(2) 0.5777(4) 0.1009(15) Uani 1 1 d . . .
H25 H 0.6488 0.5127 0.4967 0.121 Uiso 1 1 calc R . .
C26 C 0.6738(5) 0.5451(2) 0.6602(5) 0.1066(15) Uani 1 1 d . . .
H26 H 0.5866 0.5644 0.6356 0.128 Uiso 1 1 calc R . .
O4 O 0.6245(5) 0.6013(2) 0.8354(4) 0.1542(17) Uani 1 1 d . . .
O3 O 0.8223(5) 0.5738(2) 0.9753(4) 0.1562(18) Uani 1 1 d . . .
C1 C 1.498(4) 0.0508(15) 0.377(3) 0.106(6) Uani 0.308(8) 1 d PDU A 1
H1A H 1.4262 0.0214 0.3651 0.159 Uiso 0.308(8) 1 calc PR A 1
H1B H 1.5326 0.0655 0.4587 0.159 Uiso 0.308(8) 1 calc PR A 1
H1C H 1.5751 0.0337 0.3641 0.159 Uiso 0.308(8) 1 calc PR A 1
O1 O 1.2862(13) 0.1016(6) 0.2592(13) 0.101(3) Uani 0.308(8) 1 d PDU A 1
C2 C 1.4317(17) 0.1032(9) 0.286(2) 0.118(4) Uani 0.308(8) 1 d PDU A 1
H2A H 1.4730 0.1407 0.3230 0.141 Uiso 0.308(8) 1 calc PR A 1
H2B H 1.4476 0.0976 0.2138 0.141 Uiso 0.308(8) 1 calc PR A 1
C1' C 1.5023(17) 0.0441(7) 0.3482(13) 0.109(4) Uani 0.692(8) 1 d PDU A 2
H1'1 H 1.4688 0.0228 0.2731 0.164 Uiso 0.692(8) 1 calc PR A 2
H1'2 H 1.5251 0.0166 0.4137 0.164 Uiso 0.692(8) 1 calc PR A 2
H1'3 H 1.5859 0.0662 0.3585 0.164 Uiso 0.692(8) 1 calc PR A 2
C2' C 1.3849(9) 0.0868(3) 0.3468(7) 0.113(2) Uani 0.692(8) 1 d PDU A 2
H2'1 H 1.3049 0.0651 0.3488 0.135 Uiso 0.692(8) 1 calc PR A 2
H2'2 H 1.4216 0.1134 0.4154 0.135 Uiso 0.692(8) 1 calc PR A 2
O1' O 1.3448(7) 0.1177(3) 0.2384(5) 0.115(2) Uani 0.692(8) 1 d PDU A 2
C29 C 0.5326(7) 0.2659(3) -0.4671(6) 0.1062(18) Uani 0.745(6) 1 d PDU B 1
H29A H 0.4761 0.2445 -0.4336 0.127 Uiso 0.745(6) 1 calc PR B 1
H29B H 0.6053 0.2395 -0.4696 0.127 Uiso 0.745(6) 1 calc PR B 1
C30 C 0.4381(8) 0.2872(3) -0.5939(6) 0.115(2) Uani 0.745(6) 1 d PDU B 1
H30A H 0.3757 0.3177 -0.5896 0.173 Uiso 0.745(6) 1 calc PR B 1
H30B H 0.3825 0.2548 -0.6408 0.173 Uiso 0.745(6) 1 calc PR B 1
H30C H 0.4964 0.3026 -0.6314 0.173 Uiso 0.745(6) 1 calc PR B 1
C29' C 0.5706(19) 0.3493(8) -0.4808(9) 0.116(3) Uani 0.255(6) 1 d PDU B 2
H29C H 0.6602 0.3614 -0.4819 0.140 Uiso 0.255(6) 1 calc PR B 2
H29D H 0.5246 0.3840 -0.4665 0.140 Uiso 0.255(6) 1 calc PR B 2
C30' C 0.472(2) 0.3202(9) -0.6054(9) 0.108(4) Uani 0.255(6) 1 d PDU B 2
H30D H 0.5161 0.2848 -0.6170 0.163 Uiso 0.255(6) 1 calc PR B 2
H30E H 0.4582 0.3474 -0.6698 0.163 Uiso 0.255(6) 1 calc PR B 2
H30F H 0.3814 0.3106 -0.6054 0.163 Uiso 0.255(6) 1 calc PR B 2

loop_
_atom_site_aniso_label
_atom_site_aniso_U_11
_atom_site_aniso_U_22
_atom_site_aniso_U_33
_atom_site_aniso_U_23
_atom_site_aniso_U_13
_atom_site_aniso_U_12
N2 0.074(2) 0.082(2) 0.070(2) 0.0042(18) 0.0324(18) 0.0199(18)
C6 0.060(2) 0.074(3) 0.068(2) 0.003(2) 0.030(2) 0.004(2)
C9 0.059(2) 0.079(3) 0.067(3) -0.003(2) 0.030(2) 0.005(2)
C15 0.066(2) 0.065(2) 0.064(3) 0.006(2) 0.030(2) 0.0051(19)
C20 0.083(3) 0.068(2) 0.082(3) 0.004(2) 0.045(3) 0.007(2)
C12 0.066(2) 0.114(3) 0.079(2) -0.006(2) 0.0343(18) 0.007(2)
C17 0.073(3) 0.084(3) 0.073(3) 0.003(2) 0.031(2) 0.015(2)
C18 0.076(3) 0.090(3) 0.085(3) 0.000(3) 0.032(3) 0.015(2)
C16 0.067(2) 0.076(3) 0.076(3) 0.007(2) 0.034(2) 0.008(2)
C19 0.078(3) 0.080(3) 0.069(3) 0.004(2) 0.027(2) -0.003(2)
O2 0.0926(19) 0.146(2) 0.0991(19) -0.0162(18) 0.0312(15) 0.0031(17)
C23 0.087(3) 0.082(3) 0.083(3) -0.005(2) 0.039(3) -0.009(2)
C5 0.073(3) 0.106(3) 0.074(3) 0.014(2) 0.038(2) 0.017(2)
C13 0.078(3) 0.096(3) 0.073(3) 0.016(3) 0.030(2) -0.001(2)
C14 0.082(3) 0.075(3) 0.083(3) 0.003(2) 0.033(2) -0.008(2)
C4 0.074(3) 0.134(4) 0.077(3) -0.004(3) 0.036(2) 0.031(3)
C27 0.095(3) 0.095(3) 0.091(4) -0.027(3) 0.050(3) -0.031(3)
C8 0.120(4) 0.074(3) 0.089(3) 0.008(2) 0.050(3) 0.005(3)
C21 0.092(3) 0.086(3) 0.082(3) 0.002(3) 0.037(3) 0.007(2)
C28 0.112(4) 0.098(3) 0.075(3) -0.004(3) 0.041(3) -0.017(3)
C22 0.089(3) 0.088(3) 0.090(3) 0.005(3) 0.034(3) -0.001(3)
C7 0.087(3) 0.078(3) 0.099(3) 0.007(3) 0.054(3) 0.006(2)
C11 0.077(3) 0.085(3) 0.095(3) -0.015(3) 0.036(3) 0.002(2)
N1 0.111(4) 0.141(4) 0.123(4) -0.052(3) 0.074(4) -0.040(3)
C3 0.106(4) 0.087(3) 0.074(3) 0.000(3) 0.028(3) 0.028(3)
C10 0.073(3) 0.080(3) 0.089(3) 0.004(3) 0.037(3) 0.010(2)
C24 0.107(3) 0.092(3) 0.081(3) 0.002(3) 0.040(3) -0.010(3)
C25 0.097(4) 0.120(4) 0.077(3) -0.029(3) 0.028(3) -0.017(3)
C26 0.088(3) 0.129(4) 0.108(4) -0.038(3) 0.047(3) -0.020(3)
O4 0.140(4) 0.192(4) 0.152(4) -0.054(3) 0.081(3) 0.001(3)
O3 0.142(3) 0.230(5) 0.096(3) -0.048(3) 0.049(3) -0.030(3)
C1 0.100(8) 0.098(8) 0.119(9) 0.000(7) 0.044(7) 0.010(7)
O1 0.090(5) 0.102(5) 0.117(6) 0.015(5) 0.049(4) 0.003(5)
C2 0.102(5) 0.120(6) 0.129(6) 0.018(5) 0.047(5) 0.017(5)
C1' 0.091(5) 0.089(5) 0.138(8) 0.003(5) 0.038(5) 0.013(4)
C2' 0.106(4) 0.121(4) 0.120(4) 0.023(4) 0.055(4) 0.026(4)
O1' 0.113(4) 0.123(4) 0.111(4) 0.015(3) 0.050(3) 0.048(3)
C29 0.097(3) 0.115(3) 0.105(3) -0.012(3) 0.040(2) 0.014(3)
C30 0.109(4) 0.116(4) 0.101(3) -0.011(3) 0.025(3) 0.006(3)
C29' 0.104(4) 0.133(4) 0.104(4) -0.005(3) 0.036(3) 0.004(4)
C30' 0.105(5) 0.111(6) 0.105(4) -0.001(4) 0.040(4) 0.001(5)

loop_
_atom_type_symbol
_atom_type_description
_atom_type_scat_dispersion_real
_atom_type_scat_dispersion_imag
_atom_type_scat_source
C C 0.0033 0.0016 'International Tables Vol C Tables 4.2.6.8 and 6.1.1.4'
H H 0.0000 0.0000 'International Tables Vol C Tables 4.2.6.8 and 6.1.1.4'
N N 0.0061 0.0033 'International Tables Vol C Tables 4.2.6.8 and 6.1.1.4'
O O 0.0106 0.0060 'International Tables Vol C Tables 4.2.6.8 and 6.1.1.4'

loop_
_geom_angle_atom_site_label_1
_geom_angle_atom_site_label_2
_geom_angle_atom_site_label_3
_geom_angle
C15 N2 C6 120.6(3)
C15 N2 C9 119.5(3)
C6 N2 C9 117.2(3)
C7 C6 C5 118.6(4)
C7 C6 N2 122.3(3)
C5 C6 N2 119.1(4)
C10 C9 C14 117.7(4)
C10 C9 N2 120.8(4)
C14 C9 N2 121.4(4)
C17 C15 C16 117.9(4)
C17 C15 N2 122.0(3)
C16 C15 N2 120.1(3)
C18 C20 C19 117.1(4)
C18 C20 C21 120.8(4)
C19 C20 C21 122.2(4)
C13 C12 C11 121.1(4)
C13 C12 O2 115.3(5)
C11 C12 O2 123.6(5)
C18 C17 C15 120.9(4)
C18 C17 H17 119.5
C15 C17 H17 119.5
C17 C18 C20 122.2(4)
C17 C18 H18 118.9
C20 C18 H18 118.9
C15 C16 C19 121.0(4)
C15 C16 H16 119.5
C19 C16 H16 119.5
C16 C19 C20 120.9(4)
C16 C19 H19 119.6
C20 C19 H19 119.6
C29' O2 C29 98.7(7)
C29' O2 C12 136.6(7)
C29 O2 C12 122.0(5)
C24 C23 C25 118.2(4)
C24 C23 C22 119.3(5)
C25 C23 C22 122.6(4)
C6 C5 C4 119.9(4)
C6 C5 H5 120.1
C4 C5 H5 120.1
C12 C13 C14 119.6(4)
C12 C13 H13 120.2
C14 C13 H13 120.2
C13 C14 C9 121.2(4)
C13 C14 H14 119.4
C9 C14 H14 119.4
C3 C4 C5 120.6(4)
C3 C4 H4 119.7
C5 C4 H4 119.7
C28 C27 C26 122.1(4)
C28 C27 N1 118.4(5)
C26 C27 N1 119.5(5)
C3 C8 C7 119.7(4)
C3 C8 H8 120.1
C7 C8 H8 120.1
C22 C21 C20 127.4(4)
C22 C21 H21 116.3
C20 C21 H21 116.3
C27 C28 C24 119.6(5)
C27 C28 H28 120.2
C24 C28 H28 120.2
C21 C22 C23 128.1(4)
C21 C22 H22 116.0
C23 C22 H22 116.0
C6 C7 C8 120.8(4)
C6 C7 H7 119.6
C8 C7 H7 119.6
C12 C11 C10 118.7(4)
C12 C11 H11 120.6
C10 C11 H11 120.6
O4 N1 O3 123.2(5)
O4 N1 C27 117.5(6)
O3 N1 C27 119.2(6)
C4 C3 C8 120.3(4)
C4 C3 O1' 108.0(5)
C8 C3 O1' 131.5(5)
C4 C3 O1 138.4(7)
C8 C3 O1 100.2(7)
O1' C3 O1 33.6(4)
C9 C10 C11 121.6(4)
C9 C10 H10 119.2
C11 C10 H10 119.2
C23 C24 C28 121.5(5)
C23 C24 H24 119.2
C28 C24 H24 119.2
C23 C25 C26 122.1(4)
C23 C25 H25 118.9
C26 C25 H25 118.9
C27 C26 C25 116.4(5)
C27 C26 H26 121.8
C25 C26 H26 121.8
C2 O1 C3 103.9(12)
O1 C2 C1 105(2)
O1 C2 H2A 110.8
C1 C2 H2A 110.8
O1 C2 H2B 110.8
C1 C2 H2B 110.8
H2A C2 H2B 108.9
C2' C1' H1'1 109.5
C2' C1' H1'2 109.5
H1'1 C1' H1'2 109.5
C2' C1' H1'3 109.5
H1'1 C1' H1'3 109.5
H1'2 C1' H1'3 109.5
O1' C2' C1' 104.3(9)
O1' C2' H2'1 110.9
C1' C2' H2'1 110.9
O1' C2' H2'2 110.9
C1' C2' H2'2 110.9
H2'1 C2' H2'2 108.9
C2' O1' C3 116.6(6)
O2 C29 C30 108.8(5)
O2 C29 H29A 109.9
C30 C29 H29A 109.9
O2 C29 H29B 109.9
C30 C29 H29B 109.9
H29A C29 H29B 108.3
O2 C29' C30' 108.4(12)
O2 C29' H29C 110.0
C30' C29' H29C 110.0
O2 C29' H29D 110.0
C30' C29' H29D 110.0
H29C C29' H29D 108.4
C29' C30' H30D 109.5
C29' C30' H30E 109.5
H30D C30' H30E 109.5
C29' C30' H30F 109.5
H30D C30' H30F 109.5
H30E C30' H30F 109.5

loop_
_geom_bond_atom_site_label_1
_geom_bond_atom_site_label_2
_geom_bond_distance
N2 C15 1.405(4)
N2 C6 1.429(4)
N2 C9 1.434(5)
C6 C7 1.365(5)
C6 C5 1.387(5)
C9 C10 1.372(5)
C9 C14 1.380(5)
C15 C17 1.384(5)
C15 C16 1.382(5)
C20 C18 1.376(5)
C20 C19 1.397(5)
C20 C21 1.465(5)
C12 C13 1.354(6)
C12 C11 1.368(6)
C12 O2 1.391(5)
C17 C18 1.371(5)
C17 H17 0.9300
C18 H18 0.9300
C16 C19 1.389(5)
C16 H16 0.9300
C19 H19 0.9300
O2 C29' 1.248(13)
O2 C29 1.318(6)
C23 C24 1.359(6)
C23 C25 1.385(6)
C23 C22 1.498(6)
C5 C4 1.388(5)
C5 H5 0.9300
C13 C14 1.378(5)
C13 H13 0.9300
C14 H14 0.9300
C4 C3 1.354(6)
C4 H4 0.9300
C27 C28 1.369(6)
C27 C26 1.373(6)
C27 N1 1.468(6)
C8 C3 1.356(6)
C8 C7 1.398(6)
C8 H8 0.9300
C21 C22 1.280(5)
C21 H21 0.9300
C28 C24 1.376(6)
C28 H28 0.9300
C22 H22 0.9300
C7 H7 0.9300
C11 C10 1.386(6)
C11 H11 0.9300
N1 O4 1.211(6)
N1 O3 1.216(5)
C3 O1' 1.415(7)
C3 O1 1.456(12)
C10 H10 0.9300
C24 H24 0.9300
C25 C26 1.415(6)
C25 H25 0.9300
C26 H26 0.9300
C1 C2 1.57(2)
C1 H1A 0.9600
C1 H1B 0.9600
C1 H1C 0.9600
O1 C2 1.398(18)
C2 H2A 0.9700
C2 H2B 0.9700
C1' C2' 1.544(13)
C1' H1'1 0.9600
C1' H1'2 0.9600
C1' H1'3 0.9600
C2' O1' 1.395(10)
C2' H2'1 0.9700
C2' H2'2 0.9700
C29 C30 1.521(7)
C29 H29A 0.9700
C29 H29B 0.9700
C30 H30A 0.9600
C30 H30B 0.9600
C30 H30C 0.9600
C29' C30' 1.577(13)
C29' H29C 0.9700
C29' H29D 0.9700
C30' H30D 0.9600
C30' H30E 0.9600
C30' H30F 0.9600

loop_
_geom_torsion_atom_site_label_1
_geom_torsion_atom_site_label_2
_geom_torsion_atom_site_label_3
_geom_torsion_atom_site_label_4
_geom_torsion
C15 N2 C6 C7 43.4(5)
C9 N2 C6 C7 -117.9(4)
C15 N2 C6 C5 -138.7(4)
C9 N2 C6 C5 60.0(5)
C15 N2 C9 C10 -116.9(4)
C6 N2 C9 C10 44.6(5)
C15 N2 C9 C14 63.1(5)
C6 N2 C9 C14 -135.3(4)
C6 N2 C15 C17 -150.2(3)
C9 N2 C15 C17 10.8(5)
C6 N2 C15 C16 29.5(5)
C9 N2 C15 C16 -169.5(3)
C16 C15 C17 C18 -0.9(6)
N2 C15 C17 C18 178.7(3)
C15 C17 C18 C20 -0.4(6)
C19 C20 C18 C17 1.9(6)
C21 C20 C18 C17 -178.3(4)
C17 C15 C16 C19 0.7(5)
N2 C15 C16 C19 -179.0(3)
C15 C16 C19 C20 0.8(6)
C18 C20 C19 C16 -2.1(6)
C21 C20 C19 C16 178.1(3)
C13 C12 O2 C29' 14.9(16)
C11 C12 O2 C29' -165.7(15)
C13 C12 O2 C29 171.7(5)
C11 C12 O2 C29 -8.9(6)
C7 C6 C5 C4 1.4(6)
N2 C6 C5 C4 -176.6(3)
C11 C12 C13 C14 -0.8(6)
O2 C12 C13 C14 178.6(3)
C12 C13 C14 C9 -1.4(6)
C10 C9 C14 C13 2.4(6)
N2 C9 C14 C13 -177.6(3)
C6 C5 C4 C3 -1.5(6)
C18 C20 C21 C22 179.7(5)
C19 C20 C21 C22 -0.5(7)
C26 C27 C28 C24 -0.8(7)
N1 C27 C28 C24 179.4(4)
C20 C21 C22 C23 -179.7(4)
C24 C23 C22 C21 177.3(5)
C25 C23 C22 C21 -2.7(7)
C5 C6 C7 C8 0.4(6)
N2 C6 C7 C8 178.3(4)
C3 C8 C7 C6 -2.1(6)
C13 C12 C11 C10 2.0(6)
O2 C12 C11 C10 -177.4(3)
C28 C27 N1 O4 178.2(5)
C26 C27 N1 O4 -1.6(7)
C28 C27 N1 O3 -3.8(7)
C26 C27 N1 O3 176.4(5)
C5 C4 C3 C8 -0.2(7)
C5 C4 C3 O1' -176.8(5)
C5 C4 C3 O1 165.5(9)
C7 C8 C3 C4 2.0(7)
C7 C8 C3 O1' 177.7(5)
C7 C8 C3 O1 -168.4(6)
C14 C9 C10 C11 -1.3(6)
N2 C9 C10 C11 178.8(3)
C12 C11 C10 C9 -0.9(6)
C25 C23 C24 C28 2.1(7)
C22 C23 C24 C28 -177.9(4)
C27 C28 C24 C23 -1.0(7)
C24 C23 C25 C26 -1.6(7)
C22 C23 C25 C26 178.4(4)
C28 C27 C26 C25 1.3(7)
N1 C27 C26 C25 -179.0(4)
C23 C25 C26 C27 0.0(7)
C4 C3 O1 C2 50.1(18)
C8 C3 O1 C2 -142.4(13)
O1' C3 O1 C2 18.6(12)
C3 O1 C2 C1 160.1(18)
C1' C2' O1' C3 179.7(9)
C4 C3 O1' C2' 160.0(7)
C8 C3 O1' C2' -16.1(11)
O1 C3 O1' C2' -41.4(11)
C29' O2 C29 C30 -16.3(11)
C12 O2 C29 C30 179.6(5)
C29 O2 C29' C30' 7.1(16)
C12 O2 C29' C30' 167.3(10)
